data_4031405
loop_
_publ_author_name
'Bougon, R.'
'Fawcett, J.'
'Holloway, J.H.'
'Russell, D.R.'

_publ_section_title
;
 Interaction between U F4 and Sb F5. F-19 NMR-investigations in solution,
 preparation and characterization of the adducts U F4 O (Sb F5)n (n=1-3)
 and crystal structure of U F4 (Sb F5)2
;
_journal_name_full
;
Journal of the Chemical Society. Dalton Transactions, Inorganic Chemistry 
(1972-)
;
_journal_page_first 1881
_journal_page_last 1885
_journal_volume 1979
_journal_year 1979
_chemical_formula_sum 'F14 O Sb2 U'
_chemical_name_systematic 'U F4 O (Sb F5)2'
_space_group_IT_number 14
_symmetry_space_group_name_Hall '-P 2ybc'
_symmetry_space_group_name_H-M 'P 1 21/c 1'
_cell_angle_alpha 90
_cell_angle_beta 99.8
_cell_angle_gamma 90
_cell_formula_units_Z 4
_cell_length_a 7.864
_cell_length_b 14.704
_cell_length_c 9.98
_cell_volume 1137.170
_citation_journal_id_ASTM JCDTBI
_cod_data_source_file Bougon_JCDTBI_1979_850.cif
_cod_data_source_block F14O1Sb2U1
_cod_original_cell_volume 1137.17
_cod_original_formula_sum 'F14 O1 Sb2 U1'
_cod_database_code 4031405

loop_
_symmetry_equiv_pos_as_xyz
x,y,z
-x,y+1/2,-z+1/2
-x,-y,-z
x,-y-1/2,z-1/2

loop_
_atom_site_label
_atom_site_type_symbol
_atom_site_fract_x
_atom_site_fract_y
_atom_site_fract_z
_atom_site_occupancy
_atom_site_U_iso_or_equiv
F9 F-1 0.036 -0.1103 0.199 1 0.0
F11 F-1 -0.3538 0.0219 0.1737 1 0.0
F8 F-1 -0.0288 0.0591 0.1651 1 0.0
F5 F-1 0.6589 0.1625 -0.0654 1 0.0
F7 F-1 0.1262 0.1694 0.3685 1 0.0
F6 F-1 0.092 0.2319 0.1071 0.5 0.0
F14 F-1 0.203 0.064 -0.0044 1 0.0
F1 F-1 0.7436 0.2334 0.1857 1 0.0
Sb2 Sb+5 0.61561 0.26878 0.02113 1 0.0
Sb1 Sb+5 -0.15905 -0.04818 0.20172 1 0.0
F10 F-1 -0.2772 -0.1574 0.215 1 0.0
F4 F-1 0.7842 0.3353 -0.0403 1 0.0
O1 O-2 0.092 0.2319 0.1071 0.5 0.0
F3 F-1 0.526 0.367 0.0959 1 0.0
F13 F-1 0.4612 0.2019 0.3551 1 0.0
U1 U+6 0.22398 0.14423 0.20255 1 0.0
O2 O-2 0.3288 0.0393 0.2707 0.5 0.0
F15 F-1 0.3288 0.0393 0.2707 0.5 0.0
F12 F-1 -0.115 -0.0253 0.3828 1 0.0
F2 F-1 0.4219 0.2019 0.0766 1 0.0
